data_7716928
loop_
_publ_author_name
'Podchorodecka, Pamela'
'Dziuk, B\/la\.zej'
'Junga, Robert'
'Szostak, Roman'
'Szostak, Michal'
'Bisz, Elwira'

_publ_section_title
;
 IPr*Thia -- wingtip-flexible, sterically hindered, modular,
 N,C/S,C-chelating thiazole-donor N-heterocyclic carbene ligands
;
_journal_issue 36
_journal_name_full 'Dalton Transactions'
_journal_page_first 14975
_journal_page_last 14985
_journal_paper_doi 10.1039/D4DT01468E
_journal_volume 53
_journal_year 2024
_chemical_formula_moiety 'C45 H37 Ag Cl N3 S'
_chemical_formula_sum 'C45 H37 Ag Cl N3 S'
_chemical_formula_weight 795.15
_space_group_crystal_system monoclinic
_space_group_IT_number 14
_space_group_name_Hall '-P 2ybc'
_space_group_name_H-M_alt 'P 1 21/c 1'
_atom_sites_solution_hydrogens geom
_audit_creation_date 2024-08-26
_audit_creation_method
;
Olex2 1.3
(compiled 2020.11.12 svn.r5f609507 for OlexSys, GUI svn.r6408)
;
_audit_update_record
;
2024-08-26 deposited with the CCDC.	2024-08-29 downloaded from the CCDC.
;
_cell_angle_alpha 90
_cell_angle_beta 104.579(6)
_cell_angle_gamma 90
_cell_formula_units_Z 4
_cell_length_a 10.6849(6)
_cell_length_b 32.091(2)
_cell_length_c 12.6278(8)
_cell_measurement_reflns_used 18369
_cell_measurement_temperature 293(2)
_cell_measurement_theta_max 26.000
_cell_measurement_theta_min 1.783
_cell_volume 4190.5(5)
_computing_cell_refinement 'CrysAlisCCD (Oxford Diffraction Ltd., 2008)'
_computing_data_collection 'CrysAlisCCD (Oxford Diffraction Ltd., 2008)'
_computing_data_reduction 'CrysAlisCCD (Oxford Diffraction Ltd., 2008)'
_computing_molecular_graphics 'Olex2 1.3 (Dolomanov et al., 2009)'
_computing_publication_material 'Olex2 1.3 (Dolomanov et al., 2009)'
_computing_structure_refinement 'SHELXL 2014/7 (Sheldrick, 2015)'
_computing_structure_solution 'SHELXS-2014/7 (Sheldrick, 2014)'
_diffrn_ambient_temperature 293(2)
_diffrn_measured_fraction_theta_full 0.999
_diffrn_measured_fraction_theta_max 1.000
_diffrn_measurement_device_type 'KM4 with Eos CCD'
_diffrn_measurement_method \w--scan
_diffrn_radiation_type MoK\a
_diffrn_radiation_wavelength 0.71073
_diffrn_reflns_av_R_equivalents 0.1346
_diffrn_reflns_av_unetI/netI 0.1377
_diffrn_reflns_Laue_measured_fraction_full 0.999
_diffrn_reflns_Laue_measured_fraction_max 1.000
_diffrn_reflns_limit_h_max 13
_diffrn_reflns_limit_h_min -12
_diffrn_reflns_limit_k_max 39
_diffrn_reflns_limit_k_min -34
_diffrn_reflns_limit_l_max 15
_diffrn_reflns_limit_l_min -15
_diffrn_reflns_number 18369
_diffrn_reflns_point_group_measured_fraction_full 0.999
_diffrn_reflns_point_group_measured_fraction_max 1.000
_diffrn_reflns_theta_full 25.242
_diffrn_reflns_theta_max 26.000
_diffrn_reflns_theta_min 1.783
_exptl_absorpt_coefficient_mu 0.627
_exptl_absorpt_correction_T_max 0.939
_exptl_absorpt_correction_T_min 0.829
_exptl_absorpt_correction_type multi-scan
_exptl_absorpt_process_details
;
SCALE3 ABSPACK (Rigaku Oxford Diffraction, 2015).
;
_exptl_crystal_colour colourless
_exptl_crystal_colour_primary colourless
_exptl_crystal_density_diffrn 1.260
_exptl_crystal_density_method 'not measured'
_exptl_crystal_description plate
_exptl_crystal_F_000 1632
_exptl_crystal_size_max 0.4
_exptl_crystal_size_mid 0.25
_exptl_crystal_size_min 0.1
_refine_diff_density_max 0.798
_refine_diff_density_min -0.558
_refine_diff_density_rms 0.092
_refine_ls_extinction_method none
_refine_ls_goodness_of_fit_ref 0.996
_refine_ls_hydrogen_treatment constr
_refine_ls_matrix_type full
_refine_ls_number_parameters 463
_refine_ls_number_reflns 8236
_refine_ls_number_restraints 0
_refine_ls_restrained_S_all 0.996
_refine_ls_R_factor_all 0.1191
_refine_ls_R_factor_gt 0.0720
_refine_ls_shift/su_max 0.001
_refine_ls_shift/su_mean 0.000
_refine_ls_structure_factor_coef Fsqd
_refine_ls_weighting_details 'w=1/[\s^2^(Fo^2^)+(0.0567P)^2^] where P=(Fo^2^+2Fc^2^)/3'
_refine_ls_weighting_scheme calc
_refine_ls_wR_factor_gt 0.1521
_refine_ls_wR_factor_ref 0.1792
_reflns_Friedel_coverage 0.000
_reflns_number_gt 5007
_reflns_number_total 8236
_reflns_threshold_expression 'I > 2\s(I)'
_cod_data_source_file d4dt01468e2.cif
_cod_data_source_block b128_a
_cod_depositor_comments 'Adding full bibliography for 7716928--7716932.cif.'
_cod_original_cell_volume 4190.6(5)
_cod_database_code 7716928
_shelx_shelxl_version_number 2014/7
_shelx_space_group_comment
;
The symmetry employed for this shelxl refinement is uniquely defined
by the following loop, which should always be used as a source of
symmetry information in preference to the above space-group names.
They are only intended as comments.
;
_exptl_absorpt_special_details
;
CrysAlisPro, Agilent Technologies,
Version 1.171.37.33c (release 11-04-2014 CrysAlis171 .NET)
(compiled Apr 11 2014,15:12:41)
Empirical absorption correction using spherical harmonics,
 implemented in SCALE3 ABSPACK scaling algorithm.
;
_olex2_refinement_description
;
1. Fixed Uiso
 At 1.2 times of:
  All C(H) groups
 At 1.5 times of:
  All C(H,H,H) groups
2.a Ternary CH refined with riding coordinates:
 C10(H10), C24(H24)
2.b Aromatic/amide H refined with riding coordinates:
 C6(H6), C8(H8), C12(H12), C13(H13), C14(H14), C15(H15), C16(H16), C18(H18),
 C19(H19), C20(H20), C21(H21), C22(H22), C26(H26), C27(H27), C28(H28), C29(H29),
  C30(H30), C32(H32), C33(H33), C34(H34), C35(H35), C36(H36), C42(H42),
 C43(H43), C44(H44), C45(H45)
2.c Idealised Me refined as rotating group:
 C23(H23A,H23B,H23C), C37(H37A,H37B,H37C), C38(H38A,H38B,H38C)
;
_smtbx_masks_void_probe_radius 1.2
_smtbx_masks_void_truncation_radius 1.2
_olex2_submission_special_instructions 'No special instructions were received'

loop_
_space_group_symop_operation_xyz
'x, y, z'
'-x, y+1/2, -z+1/2'
'-x, -y, -z'
'x, -y-1/2, z-1/2'

loop_
_atom_site_label
_atom_site_type_symbol
_atom_site_fract_x
_atom_site_fract_y
_atom_site_fract_z
_atom_site_U_iso_or_equiv
_atom_site_adp_type
_atom_site_occupancy
_atom_site_site_symmetry_order
_atom_site_calc_flag
_atom_site_refinement_flags_posn
_atom_site_refinement_flags_adp
_atom_site_refinement_flags_occupancy
_atom_site_disorder_assembly
_atom_site_disorder_group
Ag1 Ag 0.15236(4) 0.64860(2) 0.67550(4) 0.04544(17) Uani 1 1 d . . . . .
Cl1 Cl -0.01993(17) 0.65283(6) 0.75602(18) 0.0728(6) Uani 1 1 d . . . . .
S1 S 0.09723(16) 0.66817(6) 0.42610(14) 0.0618(5) Uani 1 1 d . . . . .
N1 N 0.4326(4) 0.62875(12) 0.6856(3) 0.0285(9) Uani 1 1 d . . . . .
N2 N 0.3364(4) 0.63610(13) 0.5155(3) 0.0350(10) Uani 1 1 d . . . . .
N3 N 0.2407(5) 0.62586(16) 0.3283(4) 0.0497(13) Uani 1 1 d . . . . .
C1 C 0.3159(5) 0.63785(14) 0.6170(4) 0.0288(11) Uani 1 1 d . . . . .
C2 C 0.5263(5) 0.62169(16) 0.6266(4) 0.0336(12) Uani 1 1 d . . . . .
C3 C 0.4666(5) 0.62691(17) 0.5206(4) 0.0346(12) Uani 1 1 d . . . . .
C4 C 0.4538(4) 0.62699(15) 0.8024(4) 0.0279(11) Uani 1 1 d . . . . .
C5 C 0.4188(5) 0.59119(15) 0.8508(4) 0.0298(11) Uani 1 1 d . . . . .
C6 C 0.4390(5) 0.59124(17) 0.9632(5) 0.0411(13) Uani 1 1 d . . . . .
H6 H 0.4164 0.5677 0.9972 0.049 Uiso 1 1 calc R U . . .
C7 C 0.4913(5) 0.62469(18) 1.0267(4) 0.0413(14) Uani 1 1 d . . . . .
C8 C 0.5254(6) 0.65957(17) 0.9760(5) 0.0423(14) Uani 1 1 d . . . . .
H8 H 0.5614 0.6822 1.0188 0.051 Uiso 1 1 calc R U . . .
C9 C 0.5079(5) 0.66187(16) 0.8647(4) 0.0339(12) Uani 1 1 d . . . . .
C10 C 0.3706(5) 0.55316(16) 0.7827(5) 0.0384(13) Uani 1 1 d . . . . .
H10 H 0.3265 0.5634 0.7097 0.046 Uiso 1 1 calc R U . . .
C11 C 0.2700(6) 0.52811(18) 0.8237(5) 0.0442(14) Uani 1 1 d . . . . .
C12 C 0.1573(7) 0.5482(2) 0.8352(7) 0.068(2) Uani 1 1 d . . . . .
H12 H 0.1485 0.5768 0.8246 0.081 Uiso 1 1 calc R U . . .
C13 C 0.0590(7) 0.5256(3) 0.8621(7) 0.081(2) Uani 1 1 d . . . . .
H13 H -0.0153 0.5393 0.8689 0.097 Uiso 1 1 calc R U . . .
C14 C 0.0696(8) 0.4844(3) 0.8783(8) 0.085(3) Uani 1 1 d . . . . .
H14 H 0.0026 0.4695 0.8955 0.102 Uiso 1 1 calc R U . . .
C15 C 0.1775(8) 0.4646(2) 0.8695(7) 0.077(2) Uani 1 1 d . . . . .
H15 H 0.1850 0.4361 0.8821 0.093 Uiso 1 1 calc R U . . .
C16 C 0.2785(6) 0.4862(2) 0.8420(6) 0.0580(18) Uani 1 1 d . . . . .
H16 H 0.3520 0.4718 0.8360 0.070 Uiso 1 1 calc R U . . .
C17 C 0.4835(6) 0.52579(16) 0.7678(5) 0.0419(14) Uani 1 1 d . . . . .
C18 C 0.4823(7) 0.5100(2) 0.6683(6) 0.0629(18) Uani 1 1 d . . . . .
H18 H 0.4134 0.5155 0.6084 0.075 Uiso 1 1 calc R U . . .
C19 C 0.5867(9) 0.4851(3) 0.6565(7) 0.089(3) Uani 1 1 d . . . . .
H19 H 0.5843 0.4738 0.5883 0.107 Uiso 1 1 calc R U . . .
C20 C 0.6855(8) 0.4775(2) 0.7371(8) 0.083(2) Uani 1 1 d . . . . .
H20 H 0.7534 0.4614 0.7262 0.099 Uiso 1 1 calc R U . . .
C21 C 0.6902(7) 0.4934(2) 0.8387(7) 0.068(2) Uani 1 1 d . . . . .
H21 H 0.7606 0.4879 0.8974 0.082 Uiso 1 1 calc R U . . .
C22 C 0.5880(6) 0.51775(19) 0.8530(6) 0.0547(17) Uani 1 1 d . . . . .
H22 H 0.5910 0.5288 0.9217 0.066 Uiso 1 1 calc R U . . .
C23 C 0.5113(7) 0.6237(2) 1.1500(5) 0.0618(18) Uani 1 1 d . . . . .
H23A H 0.4762 0.6486 1.1734 0.093 Uiso 1 1 calc R U . . .
H23B H 0.6021 0.6220 1.1846 0.093 Uiso 1 1 calc R U . . .
H23C H 0.4682 0.5998 1.1699 0.093 Uiso 1 1 calc R U . . .
C24 C 0.5345(5) 0.70095(15) 0.8044(4) 0.0315(12) Uani 1 1 d . . . . .
H24 H 0.5678 0.6915 0.7428 0.038 Uiso 1 1 calc R U . . .
C25 C 0.6418(5) 0.72814(16) 0.8786(5) 0.0384(13) Uani 1 1 d . . . . .
C26 C 0.7670(6) 0.72231(19) 0.8727(5) 0.0500(16) Uani 1 1 d . . . . .
H26 H 0.7852 0.7026 0.8247 0.060 Uiso 1 1 calc R U . . .
C27 C 0.8670(6) 0.7456(2) 0.9375(7) 0.066(2) Uani 1 1 d . . . . .
H27 H 0.9514 0.7422 0.9315 0.079 Uiso 1 1 calc R U . . .
C28 C 0.8387(8) 0.7740(2) 1.0114(7) 0.077(2) Uani 1 1 d . . . . .
H28 H 0.9048 0.7890 1.0576 0.092 Uiso 1 1 calc R U . . .
C29 C 0.7134(7) 0.7796(2) 1.0157(6) 0.0634(19) Uani 1 1 d . . . . .
H29 H 0.6946 0.7987 1.0649 0.076 Uiso 1 1 calc R U . . .
C30 C 0.6151(6) 0.7576(2) 0.9490(5) 0.0521(16) Uani 1 1 d . . . . .
H30 H 0.5300 0.7625 0.9511 0.063 Uiso 1 1 calc R U . . .
C31 C 0.4120(5) 0.72571(16) 0.7564(4) 0.0354(13) Uani 1 1 d . . . . .
C32 C 0.3054(6) 0.72435(19) 0.7969(5) 0.0478(15) Uani 1 1 d . . . . .
H32 H 0.3071 0.7084 0.8587 0.057 Uiso 1 1 calc R U . . .
C33 C 0.1935(7) 0.7465(2) 0.7474(7) 0.066(2) Uani 1 1 d . . . . .
H33 H 0.1214 0.7452 0.7759 0.080 Uiso 1 1 calc R U . . .
C34 C 0.1907(8) 0.7700(2) 0.6567(7) 0.073(2) Uani 1 1 d . . . . .
H34 H 0.1165 0.7848 0.6230 0.088 Uiso 1 1 calc R U . . .
C35 C 0.2955(8) 0.7717(2) 0.6163(7) 0.085(3) Uani 1 1 d . . . . .
H35 H 0.2930 0.7875 0.5541 0.102 Uiso 1 1 calc R U . . .
C36 C 0.4073(7) 0.7502(2) 0.6658(6) 0.0629(19) Uani 1 1 d . . . . .
H36 H 0.4796 0.7523 0.6379 0.076 Uiso 1 1 calc R U . . .
C37 C 0.6606(5) 0.61042(19) 0.6820(5) 0.0472(15) Uani 1 1 d . . . . .
H37A H 0.6722 0.5810 0.6756 0.071 Uiso 1 1 calc R U . . .
H37B H 0.6779 0.6179 0.7579 0.071 Uiso 1 1 calc R U . . .
H37C H 0.7189 0.6251 0.6486 0.071 Uiso 1 1 calc R U . . .
C38 C 0.5219(6) 0.6256(2) 0.4223(5) 0.0619(19) Uani 1 1 d . . . . .
H38A H 0.4968 0.6001 0.3830 0.093 Uiso 1 1 calc R U . . .
H38B H 0.6145 0.6271 0.4456 0.093 Uiso 1 1 calc R U . . .
H38C H 0.4897 0.6488 0.3754 0.093 Uiso 1 1 calc R U . . .
C39 C 0.2349(5) 0.64090(15) 0.4211(4) 0.0354(12) Uani 1 1 d . . . . .
C40 C 0.1273(7) 0.6346(2) 0.2496(5) 0.0537(17) Uani 1 1 d . . . . .
C41 C 0.0360(7) 0.6571(2) 0.2874(5) 0.0587(18) Uani 1 1 d . . . . .
C42 C -0.0823(7) 0.6677(3) 0.2199(7) 0.081(2) Uani 1 1 d . . . . .
H42 H -0.1435 0.6820 0.2467 0.097 Uiso 1 1 calc R U . . .
C43 C -0.1070(8) 0.6562(3) 0.1104(7) 0.078(2) Uani 1 1 d . . . . .
H43 H -0.1863 0.6629 0.0634 0.094 Uiso 1 1 calc R U . . .
C44 C -0.0176(9) 0.6353(3) 0.0704(6) 0.084(3) Uani 1 1 d . . . . .
H44 H -0.0358 0.6289 -0.0038 0.101 Uiso 1 1 calc R U . . .
C45 C 0.1021(7) 0.6231(2) 0.1400(5) 0.064(2) Uani 1 1 d . . . . .
H45 H 0.1620 0.6079 0.1136 0.077 Uiso 1 1 calc R U . . .

loop_
_atom_site_aniso_label
_atom_site_aniso_U_11
_atom_site_aniso_U_22
_atom_site_aniso_U_33
_atom_site_aniso_U_23
_atom_site_aniso_U_13
_atom_site_aniso_U_12
Ag1 0.0298(2) 0.0584(3) 0.0511(3) 0.0047(2) 0.0155(2) 0.00844(19)
Cl1 0.0448(10) 0.0854(13) 0.1014(15) 0.0093(11) 0.0432(10) 0.0110(8)
S1 0.0486(10) 0.0858(13) 0.0462(10) 0.0070(9) 0.0029(8) 0.0207(8)
N1 0.026(2) 0.031(2) 0.030(2) -0.0019(19) 0.0103(19) 0.0005(16)
N2 0.037(3) 0.039(3) 0.029(2) 0.000(2) 0.009(2) 0.0034(19)
N3 0.049(3) 0.052(3) 0.041(3) 0.005(3) -0.001(2) -0.001(2)
C1 0.032(3) 0.023(3) 0.028(3) -0.003(2) 0.002(2) -0.0009(19)
C2 0.030(3) 0.037(3) 0.040(3) -0.004(2) 0.020(2) -0.002(2)
C3 0.038(3) 0.044(3) 0.027(3) 0.000(2) 0.018(2) 0.000(2)
C4 0.023(3) 0.034(3) 0.029(3) 0.000(2) 0.010(2) 0.006(2)
C5 0.034(3) 0.031(3) 0.024(3) 0.002(2) 0.007(2) 0.003(2)
C6 0.045(3) 0.035(3) 0.046(3) 0.011(3) 0.016(3) 0.003(2)
C7 0.046(3) 0.047(4) 0.031(3) -0.004(3) 0.010(3) 0.001(3)
C8 0.055(4) 0.034(3) 0.035(3) -0.008(3) 0.005(3) 0.006(2)
C9 0.028(3) 0.037(3) 0.040(3) -0.003(2) 0.014(2) 0.002(2)
C10 0.038(3) 0.037(3) 0.041(3) 0.005(3) 0.011(3) 0.004(2)
C11 0.046(4) 0.040(4) 0.048(4) 0.005(3) 0.015(3) -0.007(3)
C12 0.056(4) 0.053(4) 0.102(6) 0.014(4) 0.036(4) 0.004(3)
C13 0.057(5) 0.092(6) 0.105(7) 0.020(5) 0.041(5) 0.002(4)
C14 0.074(6) 0.078(6) 0.114(7) 0.007(5) 0.043(5) -0.028(4)
C15 0.094(6) 0.047(4) 0.102(6) 0.007(4) 0.044(5) -0.023(4)
C16 0.053(4) 0.049(4) 0.075(5) 0.003(3) 0.023(4) -0.005(3)
C17 0.057(4) 0.026(3) 0.046(4) 0.000(3) 0.020(3) -0.005(2)
C18 0.075(5) 0.066(5) 0.049(4) -0.005(4) 0.019(4) 0.007(4)
C19 0.115(8) 0.081(6) 0.083(6) -0.033(5) 0.046(6) 0.021(5)
C20 0.080(6) 0.075(6) 0.098(7) 0.000(5) 0.030(5) 0.029(4)
C21 0.053(4) 0.065(5) 0.085(6) -0.007(4) 0.014(4) 0.013(3)
C22 0.055(4) 0.053(4) 0.057(4) 0.001(3) 0.016(3) 0.016(3)
C23 0.085(5) 0.068(5) 0.029(3) 0.006(3) 0.009(3) -0.005(4)
C24 0.029(3) 0.034(3) 0.034(3) -0.002(2) 0.011(2) -0.002(2)
C25 0.038(3) 0.032(3) 0.043(3) -0.002(3) 0.006(3) -0.004(2)
C26 0.039(4) 0.054(4) 0.055(4) -0.007(3) 0.008(3) -0.005(3)
C27 0.037(4) 0.067(5) 0.089(6) 0.011(4) 0.006(4) -0.012(3)
C28 0.070(5) 0.068(5) 0.080(6) -0.012(4) -0.003(4) -0.033(4)
C29 0.067(5) 0.053(4) 0.066(5) -0.021(4) 0.009(4) -0.013(3)
C30 0.043(4) 0.060(4) 0.057(4) -0.011(3) 0.019(3) -0.001(3)
C31 0.044(3) 0.030(3) 0.033(3) -0.003(2) 0.010(3) -0.002(2)
C32 0.042(4) 0.052(4) 0.053(4) 0.004(3) 0.017(3) 0.002(3)
C33 0.050(4) 0.049(4) 0.101(6) -0.010(4) 0.022(4) 0.009(3)
C34 0.069(5) 0.059(5) 0.077(6) 0.001(4) -0.007(4) 0.019(4)
C35 0.091(7) 0.086(6) 0.077(6) 0.039(5) 0.018(5) 0.024(5)
C36 0.055(4) 0.076(5) 0.058(4) 0.018(4) 0.015(3) 0.009(3)
C37 0.030(3) 0.063(4) 0.050(4) 0.003(3) 0.014(3) 0.009(3)
C38 0.059(4) 0.097(6) 0.036(4) -0.009(4) 0.025(3) -0.005(4)
C39 0.046(3) 0.028(3) 0.028(3) -0.003(2) 0.002(2) -0.002(2)
C40 0.068(5) 0.049(4) 0.036(3) -0.001(3) -0.003(3) -0.009(3)
C41 0.059(4) 0.061(5) 0.048(4) 0.018(3) -0.001(3) -0.011(3)
C42 0.053(5) 0.102(6) 0.075(6) 0.030(5) -0.007(4) -0.006(4)
C43 0.069(6) 0.086(6) 0.061(5) 0.025(4) -0.017(4) -0.015(4)
C44 0.112(7) 0.071(6) 0.047(4) 0.014(4) -0.023(5) -0.038(5)
C45 0.083(5) 0.057(5) 0.039(4) 0.007(3) -0.009(4) -0.007(4)

loop_
_atom_type_symbol
_atom_type_description
_atom_type_scat_dispersion_real
_atom_type_scat_dispersion_imag
_atom_type_scat_source
C C 0.0033 0.0016 'International Tables Vol C Tables 4.2.6.8 and 6.1.1.4'
H H 0.0000 0.0000 'International Tables Vol C Tables 4.2.6.8 and 6.1.1.4'
Ag Ag -0.8971 1.1015 'International Tables Vol C Tables 4.2.6.8 and 6.1.1.4'
Cl Cl 0.1484 0.1585 'International Tables Vol C Tables 4.2.6.8 and 6.1.1.4'
N N 0.0061 0.0033 'International Tables Vol C Tables 4.2.6.8 and 6.1.1.4'
S S 0.1246 0.1234 'International Tables Vol C Tables 4.2.6.8 and 6.1.1.4'

loop_
_geom_angle_atom_site_label_1
_geom_angle_atom_site_label_2
_geom_angle_atom_site_label_3
_geom_angle
_geom_angle_site_symmetry_1
_geom_angle_site_symmetry_3
_geom_angle_publ_flag
C1 Ag1 Cl1 172.20(14) . . ?
C39 S1 C41 88.1(3) . . ?
C1 N1 C2 110.9(4) . . ?
C1 N1 C4 123.1(4) . . ?
C2 N1 C4 126.0(4) . . ?
C1 N2 C3 111.0(4) . . ?
C1 N2 C39 121.6(4) . . ?
C39 N2 C3 127.3(4) . . ?
C39 N3 C40 110.1(5) . . ?
N1 C1 Ag1 121.6(3) . . ?
N2 C1 Ag1 133.7(4) . . ?
N2 C1 N1 104.7(4) . . ?
N1 C2 C37 121.6(5) . . ?
C3 C2 N1 106.6(4) . . ?
C3 C2 C37 131.8(5) . . ?
N2 C3 C38 123.8(5) . . ?
C2 C3 N2 106.8(4) . . ?
C2 C3 C38 129.4(5) . . ?
C5 C4 N1 119.5(4) . . ?
C5 C4 C9 121.9(5) . . ?
C9 C4 N1 118.6(4) . . ?
C4 C5 C10 120.5(5) . . ?
C6 C5 C4 117.3(5) . . ?
C6 C5 C10 122.0(5) . . ?
C5 C6 H6 118.8 . . ?
C7 C6 C5 122.5(5) . . ?
C7 C6 H6 118.8 . . ?
C6 C7 C8 118.6(5) . . ?
C6 C7 C23 120.9(5) . . ?
C8 C7 C23 120.4(5) . . ?
C7 C8 H8 118.9 . . ?
C9 C8 C7 122.2(5) . . ?
C9 C8 H8 118.9 . . ?
C4 C9 C24 118.4(5) . . ?
C8 C9 C4 117.4(5) . . ?
C8 C9 C24 124.0(5) . . ?
C5 C10 H10 106.3 . . ?
C5 C10 C11 113.6(5) . . ?
C5 C10 C17 111.5(4) . . ?
C11 C10 H10 106.3 . . ?
C11 C10 C17 112.3(5) . . ?
C17 C10 H10 106.3 . . ?
C12 C11 C10 119.1(5) . . ?
C16 C11 C10 123.5(5) . . ?
C16 C11 C12 117.2(5) . . ?
C11 C12 H12 119.7 . . ?
C13 C12 C11 120.5(7) . . ?
C13 C12 H12 119.7 . . ?
C12 C13 H13 119.5 . . ?
C14 C13 C12 120.9(7) . . ?
C14 C13 H13 119.5 . . ?
C13 C14 H14 120.2 . . ?
C13 C14 C15 119.7(7) . . ?
C15 C14 H14 120.2 . . ?
C14 C15 H15 119.4 . . ?
C14 C15 C16 121.2(7) . . ?
C16 C15 H15 119.4 . . ?
C11 C16 C15 120.5(7) . . ?
C11 C16 H16 119.7 . . ?
C15 C16 H16 119.7 . . ?
C18 C17 C10 120.2(6) . . ?
C18 C17 C22 118.4(6) . . ?
C22 C17 C10 121.4(5) . . ?
C17 C18 H18 120.4 . . ?
C17 C18 C19 119.2(7) . . ?
C19 C18 H18 120.4 . . ?
C18 C19 H19 118.9 . . ?
C20 C19 C18 122.3(7) . . ?
C20 C19 H19 118.9 . . ?
C19 C20 H20 120.0 . . ?
C19 C20 C21 119.9(7) . . ?
C21 C20 H20 120.0 . . ?
C20 C21 H21 120.5 . . ?
C20 C21 C22 119.0(7) . . ?
C22 C21 H21 120.5 . . ?
C17 C22 C21 121.1(7) . . ?
C17 C22 H22 119.4 . . ?
C21 C22 H22 119.4 . . ?
C7 C23 H23A 109.5 . . ?
C7 C23 H23B 109.5 . . ?
C7 C23 H23C 109.5 . . ?
H23A C23 H23B 109.5 . . ?
H23A C23 H23C 109.5 . . ?
H23B C23 H23C 109.5 . . ?
C9 C24 H24 107.0 . . ?
C9 C24 C25 111.2(4) . . ?
C25 C24 H24 107.0 . . ?
C31 C24 C9 112.2(4) . . ?
C31 C24 H24 107.0 . . ?
C31 C24 C25 112.2(4) . . ?
C26 C25 C24 118.2(5) . . ?
C26 C25 C30 119.5(5) . . ?
C30 C25 C24 122.3(5) . . ?
C25 C26 H26 119.6 . . ?
C25 C26 C27 120.7(6) . . ?
C27 C26 H26 119.6 . . ?
C26 C27 H27 120.5 . . ?
C26 C27 C28 118.9(7) . . ?
C28 C27 H27 120.5 . . ?
C27 C28 H28 120.2 . . ?
C29 C28 C27 119.6(6) . . ?
C29 C28 H28 120.2 . . ?
C28 C29 H29 119.5 . . ?
C28 C29 C30 121.0(7) . . ?
C30 C29 H29 119.5 . . ?
C25 C30 H30 119.9 . . ?
C29 C30 C25 120.1(6) . . ?
C29 C30 H30 119.9 . . ?
C32 C31 C24 123.4(5) . . ?
C32 C31 C36 118.0(5) . . ?
C36 C31 C24 118.5(5) . . ?
C31 C32 H32 119.4 . . ?
C31 C32 C33 121.2(6) . . ?
C33 C32 H32 119.4 . . ?
C32 C33 H33 120.2 . . ?
C34 C33 C32 119.5(7) . . ?
C34 C33 H33 120.2 . . ?
C33 C34 H34 120.1 . . ?
C35 C34 C33 119.7(7) . . ?
C35 C34 H34 120.1 . . ?
C34 C35 H35 119.5 . . ?
C34 C35 C36 121.0(7) . . ?
C36 C35 H35 119.5 . . ?
C31 C36 C35 120.4(7) . . ?
C31 C36 H36 119.8 . . ?
C35 C36 H36 119.8 . . ?
C2 C37 H37A 109.5 . . ?
C2 C37 H37B 109.5 . . ?
C2 C37 H37C 109.5 . . ?
H37A C37 H37B 109.5 . . ?
H37A C37 H37C 109.5 . . ?
H37B C37 H37C 109.5 . . ?
C3 C38 H38A 109.5 . . ?
C3 C38 H38B 109.5 . . ?
C3 C38 H38C 109.5 . . ?
H38A C38 H38B 109.5 . . ?
H38A C38 H38C 109.5 . . ?
H38B C38 H38C 109.5 . . ?
N2 C39 S1 120.5(4) . . ?
N3 C39 S1 117.5(4) . . ?
N3 C39 N2 122.0(5) . . ?
N3 C40 C41 114.8(6) . . ?
N3 C40 C45 125.0(7) . . ?
C45 C40 C41 120.1(6) . . ?
C40 C41 S1 109.4(5) . . ?
C42 C41 S1 128.6(7) . . ?
C42 C41 C40 122.0(7) . . ?
C41 C42 H42 121.2 . . ?
C41 C42 C43 117.7(8) . . ?
C43 C42 H42 121.2 . . ?
C42 C43 H43 119.2 . . ?
C44 C43 C42 121.6(7) . . ?
C44 C43 H43 119.2 . . ?
C43 C44 H44 119.5 . . ?
C43 C44 C45 120.9(8) . . ?
C45 C44 H44 119.5 . . ?
C40 C45 C44 117.6(8) . . ?
C40 C45 H45 121.2 . . ?
C44 C45 H45 121.2 . . ?

loop_
_geom_bond_atom_site_label_1
_geom_bond_atom_site_label_2
_geom_bond_distance
_geom_bond_site_symmetry_2
_geom_bond_publ_flag
Ag1 Cl1 2.3203(16) . ?
Ag1 C1 2.090(5) . ?
S1 C39 1.727(6) . ?
S1 C41 1.746(7) . ?
N1 C1 1.359(6) . ?
N1 C2 1.409(6) . ?
N1 C4 1.435(6) . ?
N2 C1 1.355(6) . ?
N2 C3 1.408(6) . ?
N2 C39 1.404(7) . ?
N3 C39 1.282(7) . ?
N3 C40 1.389(7) . ?
C2 C3 1.340(7) . ?
C2 C37 1.474(7) . ?
C3 C38 1.504(7) . ?
C4 C5 1.396(7) . ?
C4 C9 1.406(7) . ?
C5 C6 1.381(7) . ?
C5 C10 1.507(7) . ?
C6 H6 0.9300 . ?
C6 C7 1.372(8) . ?
C7 C8 1.383(8) . ?
C7 C23 1.518(8) . ?
C8 H8 0.9300 . ?
C8 C9 1.373(8) . ?
C9 C24 1.530(7) . ?
C10 H10 0.9800 . ?
C10 C11 1.533(7) . ?
C10 C17 1.542(8) . ?
C11 C12 1.405(9) . ?
C11 C16 1.365(8) . ?
C12 H12 0.9300 . ?
C12 C13 1.386(9) . ?
C13 H13 0.9300 . ?
C13 C14 1.339(10) . ?
C14 H14 0.9300 . ?
C14 C15 1.345(11) . ?
C15 H15 0.9300 . ?
C15 C16 1.398(9) . ?
C16 H16 0.9300 . ?
C17 C18 1.352(8) . ?
C17 C22 1.366(8) . ?
C18 H18 0.9300 . ?
C18 C19 1.410(10) . ?
C19 H19 0.9300 . ?
C19 C20 1.292(11) . ?
C20 H20 0.9300 . ?
C20 C21 1.369(11) . ?
C21 H21 0.9300 . ?
C21 C22 1.391(9) . ?
C22 H22 0.9300 . ?
C23 H23A 0.9600 . ?
C23 H23B 0.9600 . ?
C23 H23C 0.9600 . ?
C24 H24 0.9800 . ?
C24 C25 1.553(7) . ?
C24 C31 1.521(7) . ?
C25 C26 1.371(8) . ?
C25 C30 1.375(8) . ?
C26 H26 0.9300 . ?
C26 C27 1.388(9) . ?
C27 H27 0.9300 . ?
C27 C28 1.391(11) . ?
C28 H28 0.9300 . ?
C28 C29 1.366(10) . ?
C29 H29 0.9300 . ?
C29 C30 1.366(8) . ?
C30 H30 0.9300 . ?
C31 C32 1.363(8) . ?
C31 C36 1.378(8) . ?
C32 H32 0.9300 . ?
C32 C33 1.396(9) . ?
C33 H33 0.9300 . ?
C33 C34 1.366(10) . ?
C34 H34 0.9300 . ?
C34 C35 1.344(11) . ?
C35 H35 0.9300 . ?
C35 C36 1.384(10) . ?
C36 H36 0.9300 . ?
C37 H37A 0.9600 . ?
C37 H37B 0.9600 . ?
C37 H37C 0.9600 . ?
C38 H38A 0.9600 . ?
C38 H38B 0.9600 . ?
C38 H38C 0.9600 . ?
C40 C41 1.391(10) . ?
C40 C45 1.391(9) . ?
C41 C42 1.377(9) . ?
C42 H42 0.9300 . ?
C42 C43 1.391(11) . ?
C43 H43 0.9300 . ?
C43 C44 1.364(12) . ?
C44 H44 0.9300 . ?
C44 C45 1.413(10) . ?
C45 H45 0.9300 . ?

loop_
_geom_torsion_atom_site_label_1
_geom_torsion_atom_site_label_2
_geom_torsion_atom_site_label_3
_geom_torsion_atom_site_label_4
_geom_torsion
_geom_torsion_site_symmetry_1
_geom_torsion_site_symmetry_2
_geom_torsion_site_symmetry_3
_geom_torsion_site_symmetry_4
_geom_torsion_publ_flag
S1 C41 C42 C43 178.1(6) . . . . ?
N1 C2 C3 N2 -1.4(6) . . . . ?
N1 C2 C3 C38 176.1(6) . . . . ?
N1 C4 C5 C6 -178.9(4) . . . . ?
N1 C4 C5 C10 5.7(7) . . . . ?
N1 C4 C9 C8 179.1(4) . . . . ?
N1 C4 C9 C24 3.4(6) . . . . ?
N3 C40 C41 S1 1.1(7) . . . . ?
N3 C40 C41 C42 -179.0(6) . . . . ?
N3 C40 C45 C44 -178.8(6) . . . . ?
C1 N1 C2 C3 0.6(6) . . . . ?
C1 N1 C2 C37 -178.8(5) . . . . ?
C1 N1 C4 C5 80.8(6) . . . . ?
C1 N1 C4 C9 -98.3(5) . . . . ?
C1 N2 C3 C2 1.9(6) . . . . ?
C1 N2 C3 C38 -175.8(5) . . . . ?
C1 N2 C39 S1 25.1(6) . . . . ?
C1 N2 C39 N3 -155.7(5) . . . . ?
C2 N1 C1 Ag1 178.3(3) . . . . ?
C2 N1 C1 N2 0.5(5) . . . . ?
C2 N1 C4 C5 -99.4(6) . . . . ?
C2 N1 C4 C9 81.5(6) . . . . ?
C3 N2 C1 Ag1 -178.8(4) . . . . ?
C3 N2 C1 N1 -1.4(5) . . . . ?
C3 N2 C39 S1 -158.6(4) . . . . ?
C3 N2 C39 N3 20.6(8) . . . . ?
C4 N1 C1 Ag1 -1.8(6) . . . . ?
C4 N1 C1 N2 -179.6(4) . . . . ?
C4 N1 C2 C3 -179.2(5) . . . . ?
C4 N1 C2 C37 1.4(7) . . . . ?
C4 C5 C6 C7 0.0(8) . . . . ?
C4 C5 C10 C11 -147.3(5) . . . . ?
C4 C5 C10 C17 84.7(6) . . . . ?
C4 C9 C24 C25 -156.1(4) . . . . ?
C4 C9 C24 C31 77.4(6) . . . . ?
C5 C4 C9 C8 0.0(7) . . . . ?
C5 C4 C9 C24 -175.7(4) . . . . ?
C5 C6 C7 C8 -0.3(9) . . . . ?
C5 C6 C7 C23 179.6(5) . . . . ?
C5 C10 C11 C12 56.2(7) . . . . ?
C5 C10 C11 C16 -129.2(6) . . . . ?
C5 C10 C17 C18 -135.3(6) . . . . ?
C5 C10 C17 C22 43.0(7) . . . . ?
C6 C5 C10 C11 37.5(7) . . . . ?
C6 C5 C10 C17 -90.5(6) . . . . ?
C6 C7 C8 C9 0.4(9) . . . . ?
C7 C8 C9 C4 -0.3(8) . . . . ?
C7 C8 C9 C24 175.1(5) . . . . ?
C8 C9 C24 C25 28.5(7) . . . . ?
C8 C9 C24 C31 -98.0(6) . . . . ?
C9 C4 C5 C6 0.1(7) . . . . ?
C9 C4 C5 C10 -175.3(4) . . . . ?
C9 C24 C25 C26 93.5(6) . . . . ?
C9 C24 C25 C30 -86.6(6) . . . . ?
C9 C24 C31 C32 25.3(7) . . . . ?
C9 C24 C31 C36 -153.4(5) . . . . ?
C10 C5 C6 C7 175.3(5) . . . . ?
C10 C11 C12 C13 173.9(7) . . . . ?
C10 C11 C16 C15 -174.0(6) . . . . ?
C10 C17 C18 C19 179.9(6) . . . . ?
C10 C17 C22 C21 -179.4(6) . . . . ?
C11 C10 C17 C18 96.0(7) . . . . ?
C11 C10 C17 C22 -85.7(7) . . . . ?
C11 C12 C13 C14 0.4(13) . . . . ?
C12 C11 C16 C15 0.7(10) . . . . ?
C12 C13 C14 C15 0.7(14) . . . . ?
C13 C14 C15 C16 -1.1(14) . . . . ?
C14 C15 C16 C11 0.4(12) . . . . ?
C16 C11 C12 C13 -1.1(11) . . . . ?
C17 C10 C11 C12 -176.2(6) . . . . ?
C17 C10 C11 C16 -1.6(8) . . . . ?
C17 C18 C19 C20 -1.6(13) . . . . ?
C18 C17 C22 C21 -1.0(10) . . . . ?
C18 C19 C20 C21 1.1(14) . . . . ?
C19 C20 C21 C22 -0.6(13) . . . . ?
C20 C21 C22 C17 0.5(11) . . . . ?
C22 C17 C18 C19 1.5(10) . . . . ?
C23 C7 C8 C9 -179.4(6) . . . . ?
C24 C25 C26 C27 -179.7(5) . . . . ?
C24 C25 C30 C29 177.5(6) . . . . ?
C24 C31 C32 C33 -177.6(6) . . . . ?
C24 C31 C36 C35 176.9(7) . . . . ?
C25 C24 C31 C32 -100.7(6) . . . . ?
C25 C24 C31 C36 80.6(7) . . . . ?
C25 C26 C27 C28 2.2(10) . . . . ?
C26 C25 C30 C29 -2.7(10) . . . . ?
C26 C27 C28 C29 -2.6(11) . . . . ?
C27 C28 C29 C30 0.4(12) . . . . ?
C28 C29 C30 C25 2.3(11) . . . . ?
C30 C25 C26 C27 0.5(9) . . . . ?
C31 C24 C25 C26 -139.9(5) . . . . ?
C31 C24 C25 C30 39.9(7) . . . . ?
C31 C32 C33 C34 -0.1(10) . . . . ?
C32 C31 C36 C35 -1.9(10) . . . . ?
C32 C33 C34 C35 -0.2(11) . . . . ?
C33 C34 C35 C36 -0.6(13) . . . . ?
C34 C35 C36 C31 1.7(13) . . . . ?
C36 C31 C32 C33 1.1(9) . . . . ?
C37 C2 C3 N2 177.9(5) . . . . ?
C37 C2 C3 C38 -4.6(10) . . . . ?
C39 S1 C41 C40 -1.5(5) . . . . ?
C39 S1 C41 C42 178.5(7) . . . . ?
C39 N2 C1 Ag1 -2.0(7) . . . . ?
C39 N2 C1 N1 175.4(4) . . . . ?
C39 N2 C3 C2 -174.8(5) . . . . ?
C39 N2 C3 C38 7.5(8) . . . . ?
C39 N3 C40 C41 0.2(8) . . . . ?
C39 N3 C40 C45 179.4(6) . . . . ?
C40 N3 C39 S1 -1.5(6) . . . . ?
C40 N3 C39 N2 179.2(5) . . . . ?
C40 C41 C42 C43 -1.9(11) . . . . ?
C41 S1 C39 N2 -178.9(4) . . . . ?
C41 S1 C39 N3 1.8(5) . . . . ?
C41 C40 C45 C44 0.3(10) . . . . ?
C41 C42 C43 C44 -0.3(12) . . . . ?
C42 C43 C44 C45 2.4(12) . . . . ?
C43 C44 C45 C40 -2.4(11) . . . . ?
C45 C40 C41 S1 -178.1(5) . . . . ?
C45 C40 C41 C42 1.8(10) . . . . ?

loop_
_smtbx_masks_void_nr
_smtbx_masks_void_average_x
_smtbx_masks_void_average_y
_smtbx_masks_void_average_z
_smtbx_masks_void_volume
_smtbx_masks_void_count_electrons
_smtbx_masks_void_content
1 0.000 0.000 0.000 285.3 85.4 ?
2 0.000 0.500 0.500 285.3 85.4 ?
3 0.229 0.086 0.573 15.2 0.0 ?
4 0.229 0.414 0.073 15.2 0.0 ?
5 0.217 0.650 0.951 9.2 0.0 ?
6 0.217 0.850 0.451 9.2 0.0 ?
7 0.771 0.586 0.927 15.2 0.0 ?
8 0.771 0.914 0.427 15.2 0.0 ?
9 0.783 0.150 0.549 9.2 0.0 ?
10 0.783 0.350 0.049 9.2 0.0 ?
